data_2311217
loop_
_publ_author_name
'Akkurt, Mehmet'
'Jarrahpour, Aliasghar'
'Chermahini, Mehdi Mohammadi'
'Shiri, Pezhman'
'Ozdemir, Nam\?ik'

_publ_section_title
;
 (E)-N-(4-{[1-(Prop-2-en-1-yl)-1H-1,2,3-triazol-4-yl]meth-oxy}benzyl-idene)morpholin-4-amine.
;
_journal_coeditor_code HG5381
_journal_issue 'Pt 3'
_journal_name_full 'Acta crystallographica. Section E, Structure reports online'
_journal_page_first o289
_journal_page_last 90
_journal_paper_doi 10.1107/S1600536814002827
_journal_volume 70
_journal_year 2014
_chemical_formula_iupac 'C17 H21 N5 O2'
_chemical_formula_moiety 'C17 H21 N5 O2'
_chemical_formula_sum 'C17 H21 N5 O2'
_chemical_formula_weight 327.39
_chemical_name_systematic
(<i>E</i>)-<i>N</i>-(4-{[1-(Prop-2-en-1-yl)-1<i>H</i>-1,2,3-triazol-4-yl]methoxy}benzylidene)morpholin-4-amine
_space_group_IT_number 2
_space_group_name_Hall '-P 1'
_space_group_name_H-M_alt 'P -1'
_symmetry_cell_setting triclinic
_symmetry_space_group_name_Hall '-P 1'
_symmetry_space_group_name_H-M 'P -1'
_atom_sites_solution_hydrogens geom
_cell_angle_alpha 95.811(7)
_cell_angle_beta 100.724(6)
_cell_angle_gamma 99.838(6)
_cell_formula_units_Z 4
_cell_length_a 10.5992(8)
_cell_length_b 11.6351(10)
_cell_length_c 14.8758(13)
_cell_measurement_reflns_used 12937
_cell_measurement_temperature 296(2)
_cell_measurement_theta_max 27.92
_cell_measurement_theta_min 1.41
_cell_volume 1759.1(3)
_computing_cell_refinement 'X-AREA (Stoe & Cie, 2002)'
_computing_data_collection 'X-AREA (Stoe & Cie, 2002)'
_computing_data_reduction 'X-RED32 (Stoe & Cie, 2002)'
_computing_molecular_graphics 'ORTEP-3 for Windows (Farrugia, 2012)'
_computing_publication_material 'WinGX (Farrugia, 2012)'
_computing_structure_refinement 'SHELXL2013 (Sheldrick, 2008)'
_computing_structure_solution 'SHELXS2013 (Sheldrick, 2008)'
_diffrn_ambient_temperature 296(2)
_diffrn_detector_area_resol_mean 6.67
_diffrn_measured_fraction_theta_full 0.977
_diffrn_measured_fraction_theta_max 1.000
_diffrn_measurement_device '2-circle goniometer'
_diffrn_measurement_device_type 'Stoe IPDS 2'
_diffrn_measurement_method '\w scans'
_diffrn_radiation_monochromator 'plane graphite'
_diffrn_radiation_type 'Mo K\a'
_diffrn_radiation_wavelength 0.71073
_diffrn_reflns_av_R_equivalents 0.0966
_diffrn_reflns_av_sigmaI/netI 0.0759
_diffrn_reflns_limit_h_max 12
_diffrn_reflns_limit_h_min -12
_diffrn_reflns_limit_k_max 13
_diffrn_reflns_limit_k_min -13
_diffrn_reflns_limit_l_max 17
_diffrn_reflns_limit_l_min -17
_diffrn_reflns_number 18485
_diffrn_reflns_reduction_process
;
;
_diffrn_reflns_theta_full 25.24
_diffrn_reflns_theta_max 25.00
_diffrn_reflns_theta_min 1.41
_exptl_absorpt_coefficient_mu 0.084
_exptl_absorpt_correction_T_max 0.9895
_exptl_absorpt_correction_T_min 0.9680
_exptl_absorpt_correction_type integration
_exptl_absorpt_process_details '(X-RED32; Stoe & Cie, 2002)'
_exptl_crystal_colour colourless
_exptl_crystal_density_diffrn 1.236
_exptl_crystal_density_method 'Not Measured'
_exptl_crystal_description prism
_exptl_crystal_F_000 696
_exptl_crystal_size_max 0.580
_exptl_crystal_size_mid 0.343
_exptl_crystal_size_min 0.130
_refine_diff_density_max 0.593
_refine_diff_density_min -0.251
_refine_ls_extinction_method none
_refine_ls_goodness_of_fit_ref 0.903
_refine_ls_hydrogen_treatment constr
_refine_ls_matrix_type full
_refine_ls_number_parameters 419
_refine_ls_number_reflns 6210
_refine_ls_number_restraints 18
_refine_ls_restrained_S_all 0.906
_refine_ls_R_factor_all 0.1748
_refine_ls_R_factor_gt 0.0799
_refine_ls_shift/su_max 0.000
_refine_ls_shift/su_mean 0.000
_refine_ls_structure_factor_coef Fsqd
_refine_ls_weighting_details 'w=1/[\s^2^(Fo^2^)+(0.1115P)^2^] where P=(Fo^2^+2Fc^2^)/3'
_refine_ls_weighting_scheme calc
_refine_ls_wR_factor_gt 0.1796
_refine_ls_wR_factor_ref 0.2235
_reflns_number_gt 2458
_reflns_number_total 6210
_reflns_threshold_expression I>2\s(I)
_cod_data_source_file hg5381sup1.cif
_cod_data_source_block I
_cod_database_code 2311217

loop_
_symmetry_equiv_pos_site_id
_symmetry_equiv_pos_as_xyz
1 x,y,z
2 -x,-y,-z

loop_
_atom_site_aniso_label
_atom_site_aniso_U_11
_atom_site_aniso_U_22
_atom_site_aniso_U_33
_atom_site_aniso_U_12
_atom_site_aniso_U_13
_atom_site_aniso_U_23
O1 0.168(4) 0.110(3) 0.171(3) 0.029(3) 0.055(3) 0.055(3)
O2 0.075(2) 0.138(3) 0.0951(19) 0.0063(17) 0.0098(15) 0.0294(19)
N1 0.160(4) 0.103(3) 0.142(4) 0.044(3) 0.072(3) 0.036(3)
N2A 0.091(6) 0.091(4) 0.109(6) 0.028(5) 0.032(4) 0.017(5)
N3 0.057(2) 0.125(3) 0.129(3) 0.011(2) 0.024(2) 0.017(2)
N4 0.060(2) 0.122(3) 0.138(3) 0.016(2) 0.039(2) 0.020(3)
N5 0.060(2) 0.078(2) 0.107(2) 0.0106(16) 0.0241(18) 0.0067(18)
C1 0.144(5) 0.132(5) 0.143(4) 0.038(4) 0.051(4) 0.050(4)
C2 0.140(5) 0.142(5) 0.164(5) 0.038(4) 0.054(4) 0.064(4)
C3 0.173(6) 0.102(4) 0.171(5) 0.017(4) 0.040(4) 0.042(4)
C4 0.149(5) 0.091(4) 0.179(5) 0.018(3) 0.056(4) 0.038(4)
C5A 0.072(5) 0.087(5) 0.103(6) 0.012(5) 0.001(4) -0.014(5)
C6 0.324(12) 0.073(4) 0.089(4) 0.056(5) 0.089(6) 0.019(3)
C7 0.274(10) 0.095(4) 0.087(4) 0.059(5) 0.019(5) 0.019(3)
C8 0.134(4) 0.099(3) 0.096(3) 0.023(3) -0.005(3) -0.004(3)
C9 0.102(4) 0.092(3) 0.076(3) 0.017(3) 0.013(2) 0.000(2)
C10 0.115(4) 0.123(4) 0.092(3) 0.017(3) 0.031(3) 0.007(3)
C11 0.178(6) 0.104(4) 0.108(4) 0.017(4) 0.069(4) 0.012(3)
C12 0.069(3) 0.104(3) 0.107(3) 0.013(2) 0.009(2) -0.002(3)
C13 0.065(3) 0.079(3) 0.091(3) 0.012(2) 0.016(2) -0.004(2)
C14 0.055(2) 0.085(3) 0.102(3) 0.010(2) 0.025(2) 0.010(2)
C15A 0.079(5) 0.088(7) 0.109(5) 0.016(3) 0.036(4) 0.013(5)
C16A 0.182(8) 0.171(9) 0.089(10) 0.013(7) 0.012(8) 0.052(9)
C17A 0.183(12) 0.242(12) 0.222(12) -0.052(9) -0.013(8) 0.156(11)
C5B 0.072(5) 0.087(5) 0.103(6) 0.012(5) 0.001(4) -0.014(5)
C15B 0.079(5) 0.088(7) 0.109(5) 0.016(3) 0.036(4) 0.013(5)
C16B 0.182(8) 0.171(9) 0.089(10) 0.013(7) 0.012(8) 0.052(9)
C17B 0.183(12) 0.242(12) 0.222(12) -0.052(9) -0.013(8) 0.156(11)
N2B 0.091(6) 0.091(4) 0.109(6) 0.028(5) 0.032(4) 0.017(5)
O3 0.215(4) 0.118(3) 0.116(3) 0.025(3) 0.052(3) 0.039(2)
O4 0.109(2) 0.0753(18) 0.0840(16) 0.0220(15) 0.0296(14) 0.0079(13)
N6 0.116(2) 0.098(2) 0.1014(18) 0.0198(16) 0.0324(15) 0.0202(15)
N7 0.116(2) 0.098(2) 0.1014(18) 0.0198(16) 0.0324(15) 0.0202(15)
N8 0.057(2) 0.132(3) 0.104(3) 0.0254(19) 0.0182(17) 0.025(2)
N9 0.057(2) 0.145(3) 0.104(3) 0.020(2) 0.0252(18) 0.026(2)
N10 0.058(2) 0.096(2) 0.089(2) 0.0163(16) 0.0205(16) 0.0189(17)
C18 0.174(5) 0.084(3) 0.105(3) 0.015(3) 0.021(3) 0.017(3)
C19 0.151(5) 0.100(4) 0.121(4) 0.019(3) 0.044(3) 0.022(3)
C20 0.172(5) 0.111(4) 0.099(3) 0.013(4) 0.044(3) 0.020(3)
C21 0.158(5) 0.092(3) 0.087(3) 0.028(3) 0.017(3) 0.015(3)
C22 0.1033(12) 0.0795(9) 0.0963(11) 0.0200(9) 0.0218(9) 0.0087(7)
C23 0.1033(12) 0.0795(9) 0.0963(11) 0.0200(9) 0.0218(9) 0.0087(7)
C24 0.1033(12) 0.0795(9) 0.0963(11) 0.0200(9) 0.0218(9) 0.0087(7)
C25 0.1033(12) 0.0795(9) 0.0963(11) 0.0200(9) 0.0218(9) 0.0087(7)
C26 0.1033(12) 0.0795(9) 0.0963(11) 0.0200(9) 0.0218(9) 0.0087(7)
C27 0.1033(12) 0.0795(9) 0.0963(11) 0.0200(9) 0.0218(9) 0.0087(7)
C28 0.1033(12) 0.0795(9) 0.0963(11) 0.0200(9) 0.0218(9) 0.0087(7)
C29 0.082(3) 0.078(3) 0.081(2) 0.018(2) 0.013(2) 0.002(2)
C30 0.059(2) 0.070(2) 0.080(2) 0.0165(18) 0.0180(18) 0.0055(18)
C31 0.053(2) 0.093(3) 0.087(2) 0.0212(19) 0.025(2) 0.019(2)
C32A 0.082(8) 0.124(6) 0.093(3) 0.019(6) 0.027(3) 0.031(3)
C33A 0.153(12) 0.128(9) 0.151(6) 0.015(8) 0.038(8) 0.073(6)
C34A 0.26(2) 0.202(15) 0.223(10) 0.107(14) 0.117(16) 0.121(10)
C33B 0.153(12) 0.128(9) 0.151(6) 0.015(8) 0.038(8) 0.073(6)
C34B 0.26(2) 0.202(15) 0.223(10) 0.107(14) 0.117(16) 0.121(10)
C32B 0.082(8) 0.124(6) 0.093(3) 0.019(6) 0.027(3) 0.031(3)

loop_
_atom_site_type_symbol
_atom_site_label
_atom_site_fract_x
_atom_site_fract_y
_atom_site_fract_z
_atom_site_U_iso_or_equiv
_atom_site_thermal_displace_type
_atom_site_calc_flag
_atom_site_refinement_flags
_atom_site_occupancy
_atom_site_disorder_assembly
_atom_site_disorder_group
O O1 0.6237(5) 0.4832(3) 0.7915(3) 0.1443(19) Uani d . 1.000 . .
O O2 0.8543(3) 0.9516(3) 0.26209(19) 0.1045(14) Uani d . 1.000 . .
N N1 0.6676(6) 0.6509(4) 0.6716(3) 0.126(2) Uani d D 1.000 . .
N N2A 0.6643(8) 0.6924(8) 0.5811(6) 0.094(3) Uani d DP 0.576(7) A 1
N N3 1.0870(3) 1.0861(4) 0.1389(3) 0.1039(16) Uani d . 1.000 . .
N N4 1.0574(3) 1.1331(3) 0.0639(3) 0.1043(16) Uani d . 1.000 . .
N N5 0.9289(3) 1.1321(3) 0.0491(2) 0.0815(12) Uani d D 1.000 . .
C C1 0.5505(6) 0.5636(6) 0.6529(4) 0.133(3) Uani d . 1.000 . .
C C2 0.5181(6) 0.5210(5) 0.7387(4) 0.141(3) Uani d . 1.000 . .
C C3 0.7331(7) 0.5754(5) 0.8149(4) 0.148(3) Uani d . 1.000 . .
C C4 0.7744(6) 0.6183(5) 0.7315(4) 0.136(3) Uani d . 1.000 . .
C C5A 0.7787(8) 0.7292(7) 0.5672(6) 0.092(3) Uani d DP 0.576(7) A 1
C C6 0.7697(11) 0.7785(5) 0.4807(4) 0.153(4) Uani d D 1.000 . .
C C7 0.8949(9) 0.8212(5) 0.4742(4) 0.151(4) Uani d . 1.000 . .
C C8 0.9304(5) 0.8784(4) 0.4061(3) 0.1147(19) Uani d . 1.000 . .
C C9 0.8325(5) 0.8945(4) 0.3350(3) 0.0918(19) Uani d . 1.000 . .
C C10 0.7034(6) 0.8523(4) 0.3372(3) 0.110(2) Uani d . 1.000 . .
C C11 0.6738(6) 0.7962(5) 0.4088(4) 0.126(3) Uani d . 1.000 . .
C C12 0.9829(4) 1.0002(4) 0.2566(3) 0.0962(17) Uani d . 1.000 . .
C C13 0.9784(4) 1.0560(3) 0.1722(3) 0.0797(17) Uani d . 1.000 . .
C C14 0.8776(4) 1.0853(3) 0.1152(3) 0.0802(16) Uani d . 1.000 . .
C C15A 0.8680(19) 1.1698(15) -0.0364(9) 0.090(3) Uani d DP 0.691(10) B 1
C C16A 0.9190(18) 1.2977(16) -0.0298(7) 0.150(5) Uani d DP 0.691(10) B 1
C C17A 0.9566(11) 1.3396(12) -0.1022(8) 0.225(7) Uani d DP 0.691(10) B 1
C C5B 0.6811(13) 0.7108(13) 0.5400(8) 0.092(3) Uani d DP 0.424(7) A 2
C C15B 0.855(4) 1.187(4) -0.023(2) 0.090(3) Uani d DP 0.309(10) B 2
C C16B 0.930(5) 1.283(4) -0.065(2) 0.150(5) Uani d DP 0.309(10) B 2
C C17B 0.853(3) 1.359(3) -0.0446(19) 0.225(7) Uani d DP 0.309(10) B 2
N N2B 0.7456(10) 0.7084(11) 0.6185(7) 0.094(3) Uani d DP 0.424(7) A 2
O O3 0.0840(5) 0.5145(4) 0.7668(3) 0.1466(19) Uani d . 1.000 . .
O O4 0.3815(3) 0.9503(2) 0.23393(16) 0.0879(10) Uani d . 1.000 . .
N N6 0.1978(4) 0.6094(3) 0.6291(3) 0.1035(11) Uani d . 1.000 . .
N N7 0.2177(4) 0.6515(3) 0.5472(2) 0.1035(11) Uani d . 1.000 . .
N N8 0.5704(3) 1.1125(3) 0.1342(3) 0.0960(16) Uani d . 1.000 . .
N N9 0.5726(3) 1.1426(3) 0.0521(3) 0.1002(16) Uani d . 1.000 . .
N N10 0.4507(3) 1.1526(3) 0.0151(2) 0.0797(12) Uani d D 1.000 . .
C C18 0.1177(6) 0.4959(4) 0.6103(3) 0.123(2) Uani d . 1.000 . .
C C19 0.1057(6) 0.4407(5) 0.6941(4) 0.122(3) Uani d . 1.000 . .
C C20 0.1672(6) 0.6226(5) 0.7861(3) 0.127(2) Uani d . 1.000 . .
C C21 0.1826(5) 0.6855(4) 0.7056(3) 0.113(2) Uani d . 1.000 . .
C C22 0.2493(4) 0.7587(4) 0.5465(3) 0.0929(6) Uani d . 1.000 . .
C C23 0.2813(4) 0.8062(4) 0.4627(3) 0.0929(6) Uani d . 1.000 . .
C C24 0.3134(4) 0.9242(4) 0.4648(3) 0.0929(6) Uani d . 1.000 . .
C C25 0.3459(4) 0.9759(4) 0.3907(3) 0.0929(6) Uani d . 1.000 . .
C C26 0.3471(4) 0.9074(4) 0.3098(3) 0.0929(6) Uani d . 1.000 . .
C C27 0.3138(4) 0.7870(4) 0.3061(3) 0.0929(6) Uani d . 1.000 . .
C C28 0.2819(4) 0.7383(4) 0.3821(3) 0.0929(6) Uani d . 1.000 . .
C C29 0.4144(4) 1.0752(3) 0.2382(2) 0.0812(16) Uani d . 1.000 . .
C C30 0.4472(3) 1.1038(3) 0.1500(2) 0.0691(12) Uani d . 1.000 . .
C C31 0.3727(3) 1.1294(3) 0.0736(2) 0.0750(14) Uani d . 1.000 . .
C C32A 0.4142(19) 1.1840(16) -0.0775(8) 0.098(3) Uani d DP 0.705(15) . 1
C C33A 0.4217(15) 1.3152(11) -0.0709(7) 0.141(5) Uani d DP 0.705(15) . 1
C C34A 0.3135(19) 1.3541(19) -0.0881(16) 0.205(9) Uani d DP 0.705(15) . 1
C C33B 0.343(3) 1.278(2) -0.074(2) 0.141(5) Uani d DP 0.295(15) . 2
C C34B 0.379(6) 1.384(3) -0.094(4) 0.205(9) Uani d DP 0.295(15) . 2
C C32B 0.440(5) 1.195(5) -0.076(2) 0.098(3) Uani d DP 0.295(15) . 2
H H3A 0.80520 0.54850 0.85160 0.1770 Uiso c RU 1.000 . .
H H3B 0.71260 0.64010 0.85230 0.1770 Uiso c RU 1.000 . .
H H1A 0.56070 0.49750 0.61150 0.1600 Uiso c RU 1.000 . .
H H1B 0.47860 0.59630 0.62200 0.1600 Uiso c RU 1.000 . .
H H2A 0.49390 0.58410 0.77570 0.1700 Uiso c RU 1.000 . .
H H2B 0.44330 0.45630 0.72220 0.1700 Uiso c RU 1.000 . .
H H10 0.63680 0.86200 0.28980 0.1320 Uiso c RU 1.000 . .
H H11 0.58630 0.76870 0.40960 0.1520 Uiso c RU 1.000 . .
H H12A 1.03440 0.93890 0.25500 0.1160 Uiso c RU 1.000 . .
H H12B 1.02340 1.05810 0.31030 0.1160 Uiso c RU 1.000 . .
H H14 0.79060 1.07480 0.12090 0.0960 Uiso c RU 1.000 . .
H H15A 0.77360 1.15440 -0.04370 0.1080 Uiso c RUP 0.691(10) B 1
H H15B 0.89010 1.12750 -0.08910 0.1080 Uiso c RUP 0.691(10) B 1
H H16A 0.92450 1.34780 0.02420 0.1800 Uiso c RUP 0.691(10) B 1
H H17A 0.95080 1.28890 -0.15590 0.2710 Uiso c RUP 0.691(10) B 1
H H17B 0.98890 1.41980 -0.09920 0.2710 Uiso c RUP 0.691(10) B 1
H H4A 0.84570 0.68580 0.75060 0.1630 Uiso c RU 1.000 . .
H H4B 0.80600 0.55680 0.69810 0.1630 Uiso c RU 1.000 . .
H H5A 0.85650 0.72520 0.60660 0.1100 Uiso c RUP 0.576(7) A 1
H H7 0.96150 0.80980 0.52080 0.1810 Uiso c RU 1.000 . .
H H8 1.01810 0.90640 0.40650 0.1380 Uiso c RU 1.000 . .
H H5B 0.59290 0.67730 0.51930 0.1100 Uiso c RUP 0.424(7) A 2
H H15C 0.79010 1.22070 0.00380 0.1080 Uiso c RUP 0.309(10) B 2
H H15D 0.80820 1.12550 -0.07200 0.1080 Uiso c RUP 0.309(10) B 2
H H16B 1.00100 1.28700 -0.09410 0.1800 Uiso c RUP 0.309(10) B 2
H H17C 0.78530 1.33640 -0.01440 0.2710 Uiso c RUP 0.309(10) B 2
H H17D 0.86780 1.43510 -0.06060 0.2710 Uiso c RUP 0.309(10) B 2
H H19A 0.03400 0.37320 0.67800 0.1470 Uiso c RU 1.000 . .
H H20A 0.25290 0.61180 0.81630 0.1520 Uiso c RU 1.000 . .
H H20B 0.13580 0.67260 0.82970 0.1520 Uiso c RU 1.000 . .
H H19B 0.18520 0.41180 0.71510 0.1470 Uiso c RU 1.000 . .
H H18A 0.15380 0.44570 0.56980 0.1480 Uiso c RU 1.000 . .
H H18B 0.03120 0.50150 0.57790 0.1480 Uiso c RU 1.000 . .
H H24 0.31340 0.97260 0.51850 0.1110 Uiso c RU 1.000 . .
H H25 0.36730 1.05750 0.39530 0.1110 Uiso c RU 1.000 . .
H H27 0.31270 0.73820 0.25240 0.1110 Uiso c RU 1.000 . .
H H28 0.26010 0.65680 0.37820 0.1110 Uiso c RU 1.000 . .
H H29A 0.48860 1.10690 0.28860 0.0970 Uiso c RU 1.000 . .
H H29B 0.34100 1.11010 0.24940 0.0970 Uiso c RU 1.000 . .
H H31 0.28370 1.13050 0.06390 0.0900 Uiso c RU 1.000 . .
H H32A 0.32600 1.14320 -0.10620 0.1170 Uiso c RUP 0.705(15) . 1
H H32B 0.47310 1.16050 -0.11540 0.1170 Uiso c RUP 0.705(15) . 1
H H33A 0.50200 1.36700 -0.05490 0.1690 Uiso c RUP 0.705(15) . 1
H H34A 0.23380 1.30140 -0.10410 0.2460 Uiso c RUP 0.705(15) . 1
H H34B 0.31550 1.43460 -0.08450 0.2460 Uiso c RUP 0.705(15) . 1
H H21A 0.10640 0.72010 0.68740 0.1350 Uiso c RU 1.000 . .
H H21B 0.25860 0.74890 0.72340 0.1350 Uiso c RU 1.000 . .
H H22 0.25320 0.81040 0.59930 0.1110 Uiso c RU 1.000 . .
H H32C 0.40690 1.12990 -0.12530 0.1170 Uiso c RUP 0.295(15) . 2
H H32D 0.52390 1.23630 -0.08300 0.1170 Uiso c RUP 0.295(15) . 2
H H33B 0.26240 1.25350 -0.05920 0.1690 Uiso c RUP 0.295(15) . 2
H H34C 0.46010 1.40690 -0.10910 0.2460 Uiso c RUP 0.295(15) . 2
H H34D 0.32210 1.43730 -0.09410 0.2460 Uiso c RUP 0.295(15) . 2

loop_
_atom_type_symbol
_atom_type_description
_atom_type_scat_dispersion_real
_atom_type_scat_dispersion_imag
_atom_type_scat_source
C C 0.0033 0.0016 ' International Tables Vol C Tables 4.2.6.8 and 6.1.1.4'
H H 0.0000 0.0000 ' International Tables Vol C Tables 4.2.6.8 and 6.1.1.4'
N N 0.0061 0.0033 ' International Tables Vol C Tables 4.2.6.8 and 6.1.1.4'
O O 0.0106 0.0060 ' International Tables Vol C Tables 4.2.6.8 and 6.1.1.4'

loop_
_exptl_crystal_face_index_h
_exptl_crystal_face_index_k
_exptl_crystal_face_index_l
_exptl_crystal_face_perp_dist
0 -1 0 0.0600
0 1 0 0.0680
0 0 1 0.1760
5 -2 5 0.2400
0 0 -1 0.1560
-11 4 -1 0.3120
5 2 5 0.2260
5 0 -1 0.3500
0 3 -7 0.1280
0 -2 5 0.1640
0 -3 1 0.0800
1 -2 1 0.1910
0 7 -3 0.0900
4 2 -5 0.3300

loop_
_geom_angle_atom_site_label_1
_geom_angle_atom_site_label_2
_geom_angle_atom_site_label_3
_geom_angle
_geom_angle_publ_flag
C2 O1 C3 109.9(4) no
C9 O2 C12 119.7(4) no
C19 O3 C20 114.1(5) no
C26 O4 C29 117.3(3) no
N2A N1 C4 128.8(6) no
C1 N1 C4 113.2(5) no
N2B N1 C4 94.6(6) no
N2B N1 C1 135.3(6) no
N2A N1 C1 101.4(5) no
N1 N2A C5A 112.4(8) no
N1 N2B C5B 110.8(11) no
N4 N3 C13 109.1(3) no
N3 N4 N5 107.0(3) no
N4 N5 C15B 125.8(17) no
C14 N5 C15A 131.4(8) no
N4 N5 C14 110.4(3) no
N4 N5 C15A 118.0(8) no
C14 N5 C15B 123.4(17) no
C18 N6 C21 117.0(4) no
N7 N6 C21 121.4(3) no
N7 N6 C18 110.7(4) no
N6 N7 C22 119.6(3) no
N9 N8 C30 109.5(3) no
N8 N9 N10 106.7(3) no
N9 N10 C31 110.3(3) no
N9 N10 C32B 113(2) no
C31 N10 C32A 127.0(8) no
N9 N10 C32A 122.7(9) no
C31 N10 C32B 137(2) no
N1 C1 C2 112.2(5) no
O1 C2 C1 112.0(5) no
O1 C3 C4 112.1(5) no
N1 C4 C3 111.1(6) no
N2A C5A C6 110.1(9) no
N2B C5B C6 110.5(11) no
C5B C6 C7 144.9(8) no
C5A C6 C7 106.1(7) no
C7 C6 C11 115.1(6) no
C5B C6 C11 100.0(9) no
C5A C6 C11 138.8(9) no
C6 C7 C8 125.5(7) no
C7 C8 C9 118.2(6) no
O2 C9 C8 124.4(5) no
C8 C9 C10 119.2(4) no
O2 C9 C10 116.4(4) no
C9 C10 C11 119.8(5) no
C6 C11 C10 122.3(7) no
O2 C12 C13 108.5(4) no
N3 C13 C12 120.9(4) no
C12 C13 C14 131.0(4) no
N3 C13 C14 108.1(4) no
N5 C14 C13 105.4(4) no
N5 C15A C16A 106.9(11) no
N5 C15B C16B 118(3) no
C15A C16A C17A 118.9(12) no
C15B C16B C17B 92(4) no
N1 C1 H1A 109.00 no
N1 C1 H1B 109.00 no
C2 C1 H1A 109.00 no
C2 C1 H1B 109.00 no
H1A C1 H1B 108.00 no
H2A C2 H2B 108.00 no
O1 C2 H2A 109.00 no
C1 C2 H2B 109.00 no
C1 C2 H2A 109.00 no
O1 C2 H2B 109.00 no
C4 C3 H3A 109.00 no
O1 C3 H3B 109.00 no
O1 C3 H3A 109.00 no
H3A C3 H3B 108.00 no
C4 C3 H3B 109.00 no
H4A C4 H4B 108.00 no
C3 C4 H4B 109.00 no
N1 C4 H4A 109.00 no
N1 C4 H4B 109.00 no
C3 C4 H4A 109.00 no
C6 C5A H5A 125.00 no
N2A C5A H5A 125.00 no
N2B C5B H5B 125.00 no
C6 C5B H5B 125.00 no
C6 C7 H7 117.00 no
C8 C7 H7 117.00 no
C7 C8 H8 121.00 no
C9 C8 H8 121.00 no
C11 C10 H10 120.00 no
C9 C10 H10 120.00 no
C10 C11 H11 119.00 no
C6 C11 H11 119.00 no
H12A C12 H12B 108.00 no
C13 C12 H12B 110.00 no
O2 C12 H12A 110.00 no
O2 C12 H12B 110.00 no
C13 C12 H12A 110.00 no
N5 C14 H14 127.00 no
C13 C14 H14 127.00 no
N5 C15A H15A 110.00 no
C16A C15A H15B 110.00 no
N5 C15A H15B 110.00 no
H15A C15A H15B 109.00 no
C16A C15A H15A 110.00 no
C16B C15B H15D 108.00 no
N5 C15B H15D 108.00 no
N5 C15B H15C 107.00 no
H15C C15B H15D 107.00 no
C16B C15B H15C 107.00 no
C17A C16A H16A 121.00 no
C15A C16A H16A 121.00 no
C17B C16B H16B 134.00 no
C15B C16B H16B 134.00 no
H17A C17A H17B 120.00 no
C16A C17A H17B 120.00 no
C16A C17A H17A 120.00 no
H17C C17B H17D 119.00 no
C16B C17B H17D 120.00 no
C16B C17B H17C 121.00 no
N6 C18 C19 113.3(4) no
O3 C19 C18 114.8(5) no
O3 C20 C21 115.9(4) no
N6 C21 C20 112.1(4) no
N7 C22 C23 121.1(4) no
C22 C23 C24 118.9(4) no
C22 C23 C28 124.4(4) no
C24 C23 C28 116.7(4) no
C23 C24 C25 122.9(4) no
C24 C25 C26 120.4(4) no
O4 C26 C25 124.6(4) no
O4 C26 C27 117.8(4) no
C25 C26 C27 117.6(4) no
C26 C27 C28 120.3(4) no
C23 C28 C27 122.2(4) no
O4 C29 C30 109.1(3) no
N8 C30 C29 122.4(3) no
N8 C30 C31 106.7(3) no
C29 C30 C31 130.9(3) no
N10 C31 C30 106.8(3) no
N10 C32A C33A 109.2(10) no
N10 C32B C33B 104(3) no
C32A C33A C34A 118.4(16) no
C32B C33B C34B 117(4) no
N6 C18 H18A 109.00 no
N6 C18 H18B 109.00 no
C19 C18 H18A 109.00 no
C19 C18 H18B 109.00 no
H18A C18 H18B 108.00 no
O3 C19 H19A 109.00 no
O3 C19 H19B 109.00 no
C18 C19 H19A 109.00 no
C18 C19 H19B 109.00 no
H19A C19 H19B 108.00 no
O3 C20 H20A 108.00 no
O3 C20 H20B 108.00 no
C21 C20 H20A 108.00 no
C21 C20 H20B 108.00 no
H20A C20 H20B 107.00 no
N6 C21 H21A 109.00 no
N6 C21 H21B 109.00 no
C20 C21 H21A 109.00 no
C20 C21 H21B 109.00 no
H21A C21 H21B 108.00 no
N7 C22 H22 119.00 no
C23 C22 H22 119.00 no
C23 C24 H24 119.00 no
C25 C24 H24 119.00 no
C24 C25 H25 120.00 no
C26 C25 H25 120.00 no
C26 C27 H27 120.00 no
C28 C27 H27 120.00 no
C23 C28 H28 119.00 no
C27 C28 H28 119.00 no
O4 C29 H29A 110.00 no
O4 C29 H29B 110.00 no
C30 C29 H29A 110.00 no
C30 C29 H29B 110.00 no
H29A C29 H29B 108.00 no
N10 C31 H31 127.00 no
C30 C31 H31 127.00 no
N10 C32A H32A 110.00 no
N10 C32A H32B 110.00 no
C33A C32A H32A 110.00 no
C33A C32A H32B 110.00 no
H32A C32A H32B 108.00 no
C33B C32B H32C 111.00 no
C33B C32B H32D 111.00 no
H32C C32B H32D 110.00 no
N10 C32B H32D 111.00 no
N10 C32B H32C 111.00 no
C32A C33A H33A 121.00 no
C34A C33A H33A 121.00 no
C32B C33B H33B 121.00 no
C34B C33B H33B 122.00 no
C33A C34A H34A 120.00 no
C33A C34A H34B 120.00 no
H34A C34A H34B 120.00 no
C33B C34B H34C 121.00 no
C33B C34B H34D 120.00 no
H34C C34B H34D 119.00 no

loop_
_geom_bond_atom_site_label_1
_geom_bond_atom_site_label_2
_geom_bond_distance
_geom_bond_publ_flag
O1 C2 1.405(8) no
O1 C3 1.402(8) no
O2 C9 1.363(5) no
O2 C12 1.404(6) no
O3 C20 1.377(8) no
O3 C19 1.390(8) no
O4 C26 1.364(5) no
O4 C29 1.427(4) no
N1 N2A 1.472(10) no
N1 C1 1.426(9) no
N1 C4 1.435(8) no
N1 N2B 1.384(13) no
N2A C5A 1.277(12) no
N2B C5B 1.244(16) no
N3 C13 1.343(6) no
N3 N4 1.302(6) no
N4 N5 1.337(5) no
N5 C14 1.329(5) no
N5 C15B 1.47(4) no
N5 C15A 1.460(15) no
N6 N7 1.396(5) no
N6 C18 1.413(6) no
N6 C21 1.421(6) no
N7 C22 1.237(6) no
N8 N9 1.307(6) no
N8 C30 1.358(5) no
N9 N10 1.336(5) no
N10 C31 1.324(4) no
N10 C32A 1.460(13) no
N10 C32B 1.48(4) no
C1 C2 1.492(8) no
C3 C4 1.494(8) no
C5A C6 1.455(10) no
C5B C6 1.574(16) no
C6 C11 1.390(11) no
C6 C7 1.360(14) no
C7 C8 1.343(8) no
C8 C9 1.389(7) no
C9 C10 1.380(8) no
C10 C11 1.362(7) no
C12 C13 1.468(6) no
C13 C14 1.350(6) no
C15A C16A 1.48(3) no
C15B C16B 1.51(6) no
C16A C17A 1.325(19) no
C16B C17B 1.35(6) no
C1 H1B 0.9700 no
C1 H1A 0.9700 no
C2 H2A 0.9700 no
C2 H2B 0.9700 no
C3 H3A 0.9700 no
C3 H3B 0.9700 no
C4 H4B 0.9700 no
C4 H4A 0.9700 no
C5A H5A 0.9300 no
C5B H5B 0.9300 no
C7 H7 0.9300 no
C8 H8 0.9300 no
C10 H10 0.9300 no
C11 H11 0.9300 no
C12 H12A 0.9700 no
C12 H12B 0.9700 no
C14 H14 0.9300 no
C15A H15B 0.9700 no
C15A H15A 0.9700 no
C15B H15D 0.9600 no
C15B H15C 0.9700 no
C16A H16A 0.9300 no
C16B H16B 0.9300 no
C17A H17A 0.9300 no
C17A H17B 0.9300 no
C17B H17D 0.9400 no
C17B H17C 0.9300 no
C18 C19 1.475(7) no
C20 C21 1.485(7) no
C22 C23 1.486(6) no
C23 C24 1.353(7) no
C23 C28 1.369(6) no
C24 C25 1.379(6) no
C25 C26 1.378(6) no
C26 C27 1.378(7) no
C27 C28 1.386(6) no
C29 C30 1.474(4) no
C30 C31 1.349(4) no
C32A C33A 1.51(2) no
C32B C33B 1.53(6) no
C33A C34A 1.30(3) no
C33B C34B 1.31(4) no
C18 H18A 0.9700 no
C18 H18B 0.9700 no
C19 H19A 0.9700 no
C19 H19B 0.9700 no
C20 H20A 0.9700 no
C20 H20B 0.9700 no
C21 H21A 0.9700 no
C21 H21B 0.9700 no
C22 H22 0.9300 no
C24 H24 0.9300 no
C25 H25 0.9300 no
C27 H27 0.9300 no
C28 H28 0.9300 no
C29 H29A 0.9700 no
C29 H29B 0.9700 no
C31 H31 0.9300 no
C32A H32A 0.9700 no
C32A H32B 0.9700 no
C32B H32C 0.9700 no
C32B H32D 0.9600 no
C33A H33A 0.9300 no
C33B H33B 0.9300 no
C34A H34A 0.9300 no
C34A H34B 0.9300 no
C34B H34C 0.9300 no
C34B H34D 0.9400 no

loop_
_geom_hbond_atom_site_label_D
_geom_hbond_atom_site_label_H
_geom_hbond_atom_site_label_A
_geom_hbond_site_symmetry_A
_geom_hbond_distance_DH
_geom_hbond_distance_HA
_geom_hbond_distance_DA
_geom_hbond_angle_DHA
_geom_hbond_publ_flag
C14 H14 N8 . 0.93 2.49 3.385(6) 162 yes
C15A H15B N3 2_775 0.97 2.59 3.355(18) 136 yes
C31 H31 N3 1_455 0.93 2.54 3.323(5) 141 yes
C31 H31 N4 1_455 0.93 2.40 3.326(5) 171 yes
C24 H24 Cg3 2_676 0.93 2.92 3.710(5) 144 yes

loop_
_geom_torsion_atom_site_label_1
_geom_torsion_atom_site_label_2
_geom_torsion_atom_site_label_3
_geom_torsion_atom_site_label_4
_geom_torsion
_geom_torsion_publ_flag
C3 O1 C2 C1 58.0(6) no
C2 O1 C3 C4 -59.2(7) no
C12 O2 C9 C10 178.0(4) no
C9 O2 C12 C13 -180.0(4) no
C12 O2 C9 C8 -1.0(7) no
C19 O3 C20 C21 48.3(7) no
C20 O3 C19 C18 -48.2(7) no
C26 O4 C29 C30 -179.5(3) no
C29 O4 C26 C27 179.3(4) no
C29 O4 C26 C25 -2.1(6) no
N2A N1 C4 C3 -177.2(6) no
C1 N1 N2A C5A -150.7(7) no
C1 N1 C4 C3 -48.8(6) no
N2A N1 C1 C2 -170.2(6) no
C4 N1 N2A C5A -18.0(11) no
C4 N1 C1 C2 48.3(7) no
N1 N2A C5A C6 -175.1(6) no
C13 N3 N4 N5 -0.4(5) no
N4 N3 C13 C14 0.2(5) no
N4 N3 C13 C12 179.7(4) no
N3 N4 N5 C15A -174.1(8) no
N3 N4 N5 C14 0.5(5) no
C14 N5 C15A C16A 118.4(12) no
C15A N5 C14 C13 173.3(9) no
N4 N5 C15A C16A -68.3(14) no
N4 N5 C14 C13 -0.4(4) no
C21 N6 C18 C19 -42.0(7) no
C18 N6 C21 C20 41.2(6) no
N7 N6 C18 C19 173.2(5) no
C18 N6 N7 C22 157.9(5) no
C21 N6 N7 C22 15.0(7) no
N7 N6 C21 C20 -178.0(4) no
N6 N7 C22 C23 175.2(4) no
C30 N8 N9 N10 -0.3(4) no
N9 N8 C30 C31 0.3(4) no
N9 N8 C30 C29 -177.8(3) no
N8 N9 N10 C32A -179.3(9) no
N8 N9 N10 C31 0.2(4) no
C32A N10 C31 C30 179.5(9) no
N9 N10 C31 C30 -0.1(4) no
N9 N10 C32A C33A -94.1(14) no
C31 N10 C32A C33A 86.5(14) no
N1 C1 C2 O1 -52.9(7) no
O1 C3 C4 N1 54.6(7) no
N2A C5A C6 C7 176.6(7) no
N2A C5A C6 C11 -0.8(13) no
C7 C6 C11 C10 0.0(9) no
C5A C6 C11 C10 177.2(8) no
C11 C6 C7 C8 0.9(10) no
C5A C6 C7 C8 -177.3(6) no
C6 C7 C8 C9 -1.1(9) no
C7 C8 C9 C10 0.5(7) no
C7 C8 C9 O2 179.5(5) no
C8 C9 C10 C11 0.3(7) no
O2 C9 C10 C11 -178.8(5) no
C9 C10 C11 C6 -0.5(8) no
O2 C12 C13 N3 -165.0(4) no
O2 C12 C13 C14 14.3(6) no
N3 C13 C14 N5 0.1(5) no
C12 C13 C14 N5 -179.3(4) no
N5 C15A C16A C17A 135.4(15) no
N6 C18 C19 O3 44.6(7) no
O3 C20 C21 N6 -44.0(7) no
N7 C22 C23 C28 -1.6(7) no
N7 C22 C23 C24 179.0(4) no
C22 C23 C28 C27 -179.3(4) no
C22 C23 C24 C25 179.3(4) no
C24 C23 C28 C27 0.1(7) no
C28 C23 C24 C25 -0.2(7) no
C23 C24 C25 C26 -0.1(7) no
C24 C25 C26 C27 0.6(7) no
C24 C25 C26 O4 -178.0(4) no
C25 C26 C27 C28 -0.7(6) no
O4 C26 C27 C28 178.0(4) no
C26 C27 C28 C23 0.4(7) no
O4 C29 C30 N8 -88.2(4) no
O4 C29 C30 C31 94.2(5) no
N8 C30 C31 N10 -0.1(4) no
C29 C30 C31 N10 177.8(4) no
N10 C32A C33A C34A -109.6(17) no
